data_7030710
loop_
_publ_author_name
'Janiak, Christoph'
'Chamayou, Anne-Christine'
'Royhan Uddin, A. K. M.'
'Uddin, Mohammad'
'Hagen, Karl S.'
'Enamullah, Mohammed'

_publ_section_title
;
 Polymorphs, enantiomorphs, chirality and helicity in
 [Rh{N,O}(\h4-cod)] complexes with {N,O} = salicylaldiminato Schiff
 base or aminocarboxylato ligands
;
_journal_issue 19
_journal_name_full 'Dalton Transactions'
_journal_page_first 3698
_journal_page_last 3709
_journal_paper_doi 10.1039/b820072f
_journal_year 2009
_chemical_absolute_configuration ad
_chemical_formula_moiety 'C16 H20 N O2 Rh'
_chemical_formula_sum 'C16 H20 N O2 Rh'
_chemical_formula_weight 361.24
_chemical_name_systematic
;
(\h^4^-cycloocta-1,5-diene)((S)-N-phenylglycinato-\kN,O)rhodium(I)
;
_space_group_IT_number 76
_space_group_name_Hall 'P 4w'
_symmetry_cell_setting tetragonal
_symmetry_space_group_name_Hall 'P 4w'
_symmetry_space_group_name_H-M 'P 41'
_atom_sites_solution_hydrogens geom
_atom_sites_solution_primary direct
_atom_sites_solution_secondary difmap
_audit_creation_method SHELXL-97
_cell_angle_alpha 90.00
_cell_angle_beta 90.00
_cell_angle_gamma 90.00
_cell_formula_units_Z 4
_cell_length_a 9.5338(6)
_cell_length_b 9.5338(6)
_cell_length_c 16.209(2)
_cell_measurement_reflns_used 3320
_cell_measurement_temperature 203(2)
_cell_measurement_theta_max 34.8135
_cell_measurement_theta_min 2.4785
_cell_volume 1473.3(2)
_computing_cell_refinement 'SAINT (Bruker, 2006)'
_computing_data_collection 'APEX2 (Bruker, 2006)'
_computing_data_reduction SAINT
_computing_molecular_graphics 'DIAMOND (Crystal Impact, 2006)'
_computing_structure_refinement 'SHELXL-97 (Sheldrick, 1997)'
_computing_structure_solution 'SHELXS-97 (Sheldrick, 1997)'
_diffrn_ambient_temperature 203(2)
_diffrn_measured_fraction_theta_full 0.938
_diffrn_measured_fraction_theta_max 0.940
_diffrn_measurement_device_type 'Bruker APEX II CCD area detector'
_diffrn_measurement_method '\w scans'
_diffrn_radiation_monochromator graphite
_diffrn_radiation_source 'fine-focus sealed tube'
_diffrn_radiation_type MoK\a
_diffrn_radiation_wavelength 0.71073
_diffrn_reflns_av_R_equivalents 0.0298
_diffrn_reflns_av_sigmaI/netI 0.0478
_diffrn_reflns_limit_h_max 11
_diffrn_reflns_limit_h_min -11
_diffrn_reflns_limit_k_max 11
_diffrn_reflns_limit_k_min -11
_diffrn_reflns_limit_l_max 19
_diffrn_reflns_limit_l_min -19
_diffrn_reflns_number 4821
_diffrn_reflns_theta_full 25.00
_diffrn_reflns_theta_max 25.98
_diffrn_reflns_theta_min 2.14
_exptl_absorpt_coefficient_mu 1.160
_exptl_absorpt_correction_T_max 0.9038
_exptl_absorpt_correction_T_min 0.7335
_exptl_absorpt_correction_type multi-scan
_exptl_absorpt_process_details '(<i>SADABS</i>; Sheldrick, 1996)'
_exptl_crystal_colour orange
_exptl_crystal_density_diffrn 1.629
_exptl_crystal_density_method 'not measured'
_exptl_crystal_description needle
_exptl_crystal_F_000 736
_exptl_crystal_size_max 0.28
_exptl_crystal_size_mid 0.12
_exptl_crystal_size_min 0.09
_refine_diff_density_max 0.940
_refine_diff_density_min -0.839
_refine_diff_density_rms 0.182
_refine_ls_abs_structure_details 'Flack H D (1983), Acta Cryst. A39, 876-881'
_refine_ls_abs_structure_Flack -0.01(10)
_refine_ls_extinction_method none
_refine_ls_goodness_of_fit_ref 1.385
_refine_ls_hydrogen_treatment mixed
_refine_ls_matrix_type full
_refine_ls_number_parameters 184
_refine_ls_number_reflns 2352
_refine_ls_number_restraints 2
_refine_ls_restrained_S_all 1.384
_refine_ls_R_factor_all 0.0520
_refine_ls_R_factor_gt 0.0464
_refine_ls_shift/su_max 0.000
_refine_ls_shift/su_mean 0.000
_refine_ls_structure_factor_coef Fsqd
_refine_ls_weighting_details 'calc w=1/[\s^2^(Fo^2^)+(0.0000P)^2^+10.3862P] where P=(Fo^2^+2Fc^2^)/3'
_refine_ls_weighting_scheme calc
_refine_ls_wR_factor_gt 0.1304
_refine_ls_wR_factor_ref 0.1377
_reflns_number_gt 2258
_reflns_number_total 2352
_reflns_threshold_expression >2sigma(I)
_cod_duplicate_entry 7001281
_cod_data_source_file b820072f.txt
_cod_data_source_block en6d
_cod_depositor_comments
;
The following automatic conversions were performed:

'_exptl_absorpt_correction_type' value 'Multi-scan' changed to
'multi-scan' according to
/usr/data/users/saulius/automatic-downloads/retrospective/RSC/lib/dictionaries/cif_core.dic
dictionary named 'cif_core.dic' version 2.4.2 from 2011-04-26.

Automatic conversion script
Id: cif_fix_values 2281 2013-09-26 08:29:07Z andrius 
;
_cod_original_sg_symbol_H-M P4(1)
_cod_database_code 7030710

loop_
_symmetry_equiv_pos_as_xyz
'x, y, z'
'-x, -y, z+1/2'
'-y, x, z+1/4'
'y, -x, z+3/4'

loop_
_atom_site_label
_atom_site_type_symbol
_atom_site_fract_x
_atom_site_fract_y
_atom_site_fract_z
_atom_site_U_iso_or_equiv
_atom_site_adp_type
_atom_site_occupancy
_atom_site_symmetry_multiplicity
_atom_site_calc_flag
_atom_site_refinement_flags
Rh Rh 0.77741(8) 0.97635(8) 0.08251(8) 0.0263(2) Uani 1 1 d .
O1 O 0.9357(8) 1.1155(8) 0.0565(4) 0.0332(18) Uani 1 1 d .
O2 O 1.0213(7) 1.3233(8) 0.0887(5) 0.0342(16) Uani 1 1 d .
N N 0.7330(9) 1.1315(9) 0.1752(5) 0.0229(17) Uani 1 1 d .
H H 0.705(12) 1.098(12) 0.225(7) 0.028 Uiso 1 1 d .
C1 C 0.9443(11) 1.2211(13) 0.1035(6) 0.031(2) Uani 1 1 d .
C2 C 0.8623(11) 1.2178(11) 0.1821(6) 0.025(2) Uani 1 1 d .
H2A H 0.9215 1.1798 0.2262 0.030 Uiso 1 1 calc R
H2B H 0.8365 1.3139 0.1974 0.030 Uiso 1 1 calc R
C3 C 0.6107(10) 1.2072(11) 0.1525(6) 0.021(2) Uani 1 1 d .
C4 C 0.4808(13) 1.1676(13) 0.1872(7) 0.034(3) Uani 1 1 d .
H4A H 0.4778 1.0964 0.2273 0.041 Uiso 1 1 calc R
C5 C 0.3593(12) 1.2315(12) 0.1630(7) 0.036(3) Uani 1 1 d .
H5A H 0.2734 1.2037 0.1863 0.043 Uiso 1 1 calc R
C6 C 0.3621(11) 1.3364(10) 0.1048(6) 0.027(2) Uani 1 1 d .
H6A H 0.2784 1.3802 0.0882 0.032 Uiso 1 1 calc R
C7 C 0.4887(12) 1.3767(13) 0.0708(7) 0.038(3) Uani 1 1 d .
H7A H 0.4911 1.4494 0.0316 0.046 Uiso 1 1 calc R
C8 C 0.6087(12) 1.3129(10) 0.0934(7) 0.033(2) Uani 1 1 d .
H8A H 0.6934 1.3405 0.0685 0.040 Uiso 1 1 calc R
C9 C 0.7935(13) 0.8886(11) -0.0367(6) 0.037(3) Uani 1 1 d D
H9A H 0.8535 0.9426 -0.0751 0.045 Uiso 1 1 calc R
C10 C 0.8678(13) 0.8044(13) 0.0190(6) 0.038(3) Uani 1 1 d D
H10A H 0.9710 0.8100 0.0131 0.046 Uiso 1 1 calc R
C11 C 0.8158(14) 0.6662(13) 0.0499(7) 0.040(3) Uani 1 1 d .
H11A H 0.8951 0.6014 0.0551 0.048 Uiso 1 1 calc R
H11B H 0.7502 0.6266 0.0096 0.048 Uiso 1 1 calc R
C12 C 0.7427(14) 0.6790(13) 0.1328(7) 0.040(3) Uani 1 1 d .
H12A H 0.8123 0.6711 0.1770 0.048 Uiso 1 1 calc R
H12B H 0.6756 0.6018 0.1390 0.048 Uiso 1 1 calc R
C13 C 0.6656(12) 0.8182(13) 0.1410(7) 0.036(3) Uani 1 1 d .
H13A H 0.6344 0.8411 0.1977 0.043 Uiso 1 1 calc R
C14 C 0.5832(12) 0.8748(12) 0.0790(10) 0.040(3) Uani 1 1 d .
H14A H 0.5055 0.9335 0.1003 0.048 Uiso 1 1 calc R
C15 C 0.5510(15) 0.8089(14) -0.0037(9) 0.046(4) Uani 1 1 d .
H15A H 0.4569 0.8377 -0.0212 0.056 Uiso 1 1 calc R
H15B H 0.5509 0.7066 0.0022 0.056 Uiso 1 1 calc R
C16 C 0.6567(17) 0.8504(14) -0.0703(8) 0.052(4) Uani 1 1 d .
H16A H 0.6684 0.7718 -0.1087 0.062 Uiso 1 1 calc R
H16B H 0.6193 0.9300 -0.1016 0.062 Uiso 1 1 calc R

loop_
_atom_site_aniso_label
_atom_site_aniso_U_11
_atom_site_aniso_U_22
_atom_site_aniso_U_33
_atom_site_aniso_U_23
_atom_site_aniso_U_13
_atom_site_aniso_U_12
Rh 0.0293(4) 0.0265(4) 0.0230(3) -0.0020(3) 0.0002(4) -0.0008(3)
O1 0.040(5) 0.032(4) 0.028(4) -0.006(3) 0.011(3) -0.002(3)
O2 0.024(4) 0.045(4) 0.034(4) 0.000(4) 0.010(4) -0.012(3)
N 0.026(5) 0.022(5) 0.021(4) 0.008(3) 0.003(3) 0.001(3)
C1 0.023(6) 0.047(7) 0.022(5) -0.001(4) 0.001(4) 0.001(5)
C2 0.026(6) 0.018(5) 0.031(5) -0.003(4) 0.004(4) -0.014(4)
C3 0.009(4) 0.025(5) 0.029(5) -0.004(4) -0.003(4) 0.002(3)
C4 0.042(7) 0.029(6) 0.032(6) 0.005(5) 0.006(5) 0.006(5)
C5 0.027(6) 0.038(7) 0.041(6) -0.006(5) 0.003(5) -0.002(5)
C6 0.024(5) 0.016(5) 0.041(6) -0.005(4) -0.002(4) 0.008(4)
C7 0.038(6) 0.044(7) 0.032(6) 0.005(5) -0.003(5) 0.009(5)
C8 0.042(6) 0.024(5) 0.034(6) 0.000(5) 0.006(5) 0.005(4)
C9 0.057(8) 0.027(6) 0.027(5) 0.002(5) -0.004(5) -0.016(5)
C10 0.040(7) 0.047(7) 0.029(5) -0.006(5) 0.006(5) 0.012(5)
C11 0.047(8) 0.028(6) 0.044(6) -0.009(5) -0.004(5) 0.007(5)
C12 0.042(7) 0.040(7) 0.038(6) 0.003(5) -0.005(5) 0.002(5)
C13 0.036(7) 0.042(7) 0.029(5) -0.005(5) 0.007(5) 0.004(5)
C14 0.036(6) 0.036(6) 0.048(6) 0.003(7) -0.017(7) -0.005(4)
C15 0.050(9) 0.026(7) 0.064(9) -0.003(6) -0.022(7) -0.010(6)
C16 0.086(11) 0.033(7) 0.037(6) -0.004(6) -0.011(7) -0.019(7)

loop_
_atom_type_symbol
_atom_type_description
_atom_type_scat_dispersion_real
_atom_type_scat_dispersion_imag
_atom_type_scat_source
C C 0.0033 0.0016 'International Tables Vol C Tables 4.2.6.8 and 6.1.1.4'
H H 0.0000 0.0000 'International Tables Vol C Tables 4.2.6.8 and 6.1.1.4'
N N 0.0061 0.0033 'International Tables Vol C Tables 4.2.6.8 and 6.1.1.4'
O O 0.0106 0.0060 'International Tables Vol C Tables 4.2.6.8 and 6.1.1.4'
Rh Rh -1.1178 0.9187 'International Tables Vol C Tables 4.2.6.8 and 6.1.1.4'

loop_
_geom_angle_atom_site_label_1
_geom_angle_atom_site_label_2
_geom_angle_atom_site_label_3
_geom_angle
O1 Rh C13 160.2(4)
O1 Rh C14 160.9(4)
C13 Rh C14 38.8(5)
O1 Rh C9 90.8(4)
C13 Rh C9 99.6(4)
C14 Rh C9 81.7(5)
O1 Rh C10 95.8(4)
C13 Rh C10 82.5(5)
C14 Rh C10 89.3(5)
C9 Rh C10 38.7(2)
O1 Rh N 81.0(3)
C13 Rh N 94.5(4)
C14 Rh N 99.4(5)
C9 Rh N 157.9(3)
C10 Rh N 162.1(3)
C1 O1 Rh 116.0(7)
C3 N C2 114.8(8)
C3 N Rh 109.3(6)
C2 N Rh 105.7(6)
C3 N H 99(7)
C2 N H 112(7)
Rh N H 116(7)
O2 C1 O1 123.1(10)
O2 C1 C2 119.2(10)
O1 C1 C2 117.6(9)
N C2 C1 112.4(8)
N C2 H2A 109.1
C1 C2 H2A 109.1
N C2 H2B 109.1
C1 C2 H2B 109.1
H2A C2 H2B 107.9
C8 C3 C4 117.1(10)
C8 C3 N 124.0(9)
C4 C3 N 118.8(9)
C5 C4 C3 120.7(11)
C5 C4 H4A 119.6
C3 C4 H4A 119.6
C4 C5 C6 120.3(11)
C4 C5 H5A 119.8
C6 C5 H5A 119.8
C5 C6 C7 119.5(10)
C5 C6 H6A 120.2
C7 C6 H6A 120.2
C8 C7 C6 120.5(11)
C8 C7 H7A 119.7
C6 C7 H7A 119.7
C7 C8 C3 121.8(11)
C7 C8 H8A 119.1
C3 C8 H8A 119.1
C10 C9 C16 123.4(11)
C10 C9 Rh 71.0(6)
C16 C9 Rh 112.1(9)
C10 C9 H9A 114.3
C16 C9 H9A 114.3
Rh C9 H9A 114.3
C9 C10 C11 123.6(11)
C9 C10 Rh 70.4(6)
C11 C10 Rh 112.6(8)
C9 C10 H10A 114.2
C11 C10 H10A 114.2
Rh C10 H10A 114.2
C10 C11 C12 112.2(10)
C10 C11 H11A 109.2
C12 C11 H11A 109.2
C10 C11 H11B 109.2
C12 C11 H11B 109.2
H11A C11 H11B 107.9
C11 C12 C13 111.7(10)
C11 C12 H12A 109.3
C13 C12 H12A 109.3
C11 C12 H12B 109.3
C13 C12 H12B 109.3
H12A C12 H12B 107.9
C14 C13 C12 123.4(11)
C14 C13 Rh 71.1(7)
C12 C13 Rh 110.2(8)
C14 C13 H13A 114.7
C12 C13 H13A 114.7
Rh C13 H13A 114.7
C13 C14 C15 126.6(11)
C13 C14 Rh 70.0(7)
C15 C14 Rh 113.4(10)
C13 C14 H14A 113.0
C15 C14 H14A 113.0
Rh C14 H14A 113.0
C14 C15 C16 112.6(10)
C14 C15 H15A 109.1
C16 C15 H15A 109.1
C14 C15 H15B 109.1
C16 C15 H15B 109.1
H15A C15 H15B 107.8
C9 C16 C15 112.9(10)
C9 C16 H16A 109.0
C15 C16 H16A 109.0
C9 C16 H16B 109.0
C15 C16 H16B 109.0
H16A C16 H16B 107.8

loop_
_geom_bond_atom_site_label_1
_geom_bond_atom_site_label_2
_geom_bond_distance
Rh O1 2.053(8)
Rh C13 2.076(12)
Rh C14 2.090(11)
Rh C9 2.111(11)
Rh C10 2.119(11)
Rh N 2.151(9)
O1 C1 1.265(13)
O2 C1 1.243(13)
N C3 1.419(13)
N C2 1.487(12)
N H 0.91(12)
C1 C2 1.496(13)
C2 H2A 0.9800
C2 H2B 0.9800
C3 C8 1.391(15)
C3 C4 1.412(15)
C4 C5 1.367(17)
C4 H4A 0.9400
C5 C6 1.375(15)
C5 H5A 0.9400
C6 C7 1.382(15)
C6 H6A 0.9400
C7 C8 1.347(15)
C7 H7A 0.9400
C8 H8A 0.9400
C9 C10 1.400(5)
C9 C16 1.460(17)
C9 H9A 0.9900
C10 C11 1.494(17)
C10 H10A 0.9900
C11 C12 1.518(16)
C11 H11A 0.9800
C11 H11B 0.9800
C12 C13 1.523(17)
C12 H12A 0.9800
C12 H12B 0.9800
C13 C14 1.384(17)
C13 H13A 0.9900
C14 C15 1.512(19)
C14 H14A 0.9900
C15 C16 1.53(2)
C15 H15A 0.9800
C15 H15B 0.9800
C16 H16A 0.9800
C16 H16B 0.9800

loop_
_geom_hbond_atom_site_label_D
_geom_hbond_atom_site_label_H
_geom_hbond_atom_site_label_A
_geom_hbond_distance_DH
_geom_hbond_distance_HA
_geom_hbond_distance_DA
_geom_hbond_angle_DHA
_geom_hbond_site_symmetry_A
N H O2 0.91(12) 2.00(12) 2.901(11) 170(10) 3_755
N H O1 0.91(12) 2.66(11) 3.178(11) 117(9) 3_755

loop_
_geom_torsion_atom_site_label_1
_geom_torsion_atom_site_label_2
_geom_torsion_atom_site_label_3
_geom_torsion_atom_site_label_4
_geom_torsion
C13 Rh O1 C1 -75.6(14)
C14 Rh O1 C1 95.6(15)
C9 Rh O1 C1 162.1(8)
C10 Rh O1 C1 -159.5(8)
N Rh O1 C1 2.8(7)
O1 Rh N C3 107.0(7)
C13 Rh N C3 -92.4(7)
C14 Rh N C3 -53.6(7)
C9 Rh N C3 37.4(14)
C10 Rh N C3 -171.9(13)
O1 Rh N C2 -17.0(6)
C13 Rh N C2 143.6(7)
C14 Rh N C2 -177.6(7)
C9 Rh N C2 -86.6(12)
C10 Rh N C2 64.1(16)
Rh O1 C1 O2 -169.6(8)
Rh O1 C1 C2 13.3(12)
C3 N C2 C1 -92.6(11)
Rh N C2 C1 27.9(10)
O2 C1 C2 N 153.7(9)
O1 C1 C2 N -29.2(14)
C2 N C3 C8 40.6(13)
Rh N C3 C8 -77.8(11)
C2 N C3 C4 -144.1(10)
Rh N C3 C4 97.5(9)
C8 C3 C4 C5 -0.1(16)
N C3 C4 C5 -175.7(10)
C3 C4 C5 C6 -0.4(17)
C4 C5 C6 C7 0.0(16)
C5 C6 C7 C8 1.0(17)
C6 C7 C8 C3 -1.5(18)
C4 C3 C8 C7 1.1(16)
N C3 C8 C7 176.4(11)
O1 Rh C9 C10 98.2(7)
C13 Rh C9 C10 -64.8(8)
C14 Rh C9 C10 -99.4(8)
N Rh C9 C10 166.1(10)
O1 Rh C9 C16 -142.5(8)
C13 Rh C9 C16 54.4(9)
C14 Rh C9 C16 19.8(8)
C10 Rh C9 C16 119.2(11)
N Rh C9 C16 -74.7(14)
C16 C9 C10 C11 0.3(18)
Rh C9 C10 C11 104.7(11)
C16 C9 C10 Rh -104.4(12)
O1 Rh C10 C9 -84.1(7)
C13 Rh C10 C9 115.8(8)
C14 Rh C10 C9 77.5(8)
N Rh C10 C9 -162.8(11)
O1 Rh C10 C11 156.7(8)
C13 Rh C10 C11 -3.4(8)
C14 Rh C10 C11 -41.7(8)
C9 Rh C10 C11 -119.2(12)
N Rh C10 C11 78.0(17)
C9 C10 C11 C12 -96.2(13)
Rh C10 C11 C12 -15.4(12)
C10 C11 C12 C13 33.4(14)
C11 C12 C13 C14 44.5(17)
C11 C12 C13 Rh -35.7(12)
O1 Rh C13 C14 175.4(10)
C9 Rh C13 C14 -63.6(8)
C10 Rh C13 C14 -98.4(8)
N Rh C13 C14 99.3(8)
O1 Rh C13 C12 -65.0(15)
C14 Rh C13 C12 119.6(12)
C9 Rh C13 C12 55.9(9)
C10 Rh C13 C12 21.2(8)
N Rh C13 C12 -141.1(8)
C12 C13 C14 C15 3(2)
Rh C13 C14 C15 104.8(14)
C12 C13 C14 Rh -102.2(11)
O1 Rh C14 C13 -175.3(11)
C9 Rh C14 C13 116.8(7)
C10 Rh C14 C13 78.7(7)
N Rh C14 C13 -85.6(7)
O1 Rh C14 C15 62.4(17)
C13 Rh C14 C15 -122.3(12)
C9 Rh C14 C15 -5.6(9)
C10 Rh C14 C15 -43.6(9)
N Rh C14 C15 152.1(8)
C13 C14 C15 C16 -90.8(16)
Rh C14 C15 C16 -8.9(14)
C10 C9 C16 C15 51.0(17)
Rh C9 C16 C15 -30.2(13)
C14 C15 C16 C9 25.7(16)
